data_4321019
loop_
_publ_author_name
'Nicolas LeBlond'
'David A. Dixon'
'Gary J. Schrobilgen'

_publ_section_title
;
 Fluoride Ion Donor Properties of TcO2F3 and ReO2F3: X-ray Crystal
 Structures of MO2F3.SbF5 (M = Tc, Re) and TcO2F3.XeO2F2 and Raman and NMR
 Spectroscopic Characterization of MO2F3.PnF5 (Pn = As, Sb),
 [ReO2F2(CH3CN)2][SbF6], and [Re2O4F5][Sb2F11]
;
_journal_name_full 'Inorganic Chemistry'
_journal_page_first 2473
_journal_page_last 2487
_journal_paper_doi 10.1021/ic9908221
_journal_volume 39
_journal_year 2000
_chemical_formula_sum 'F5 O4 Tc Xe'
_chemical_formula_weight 388.30
_chemical_name_systematic
; 
 ? 
;
_space_group_IT_number 36
_symmetry_cell_setting orthorhombic
_symmetry_space_group_name_Hall 'C 2c -2'
_symmetry_space_group_name_H-M 'C m c 21'
_atom_sites_solution_hydrogens geom
_atom_sites_solution_primary direct
_atom_sites_solution_secondary difmap
_audit_creation_method SHELXL
_cell_angle_alpha 90.00
_cell_angle_beta 90.00
_cell_angle_gamma 90.00
_cell_formula_units_Z 4
_cell_length_a 7.895(2)
_cell_length_b 16.204(3)
_cell_length_c 5.1982(10)
_cell_measurement_temperature 293(2)
_cell_volume 665.0(2)
_computing_structure_refinement 'SHELXL-93 (Sheldrick, 1993)'
_computing_structure_solution 'SHELXS-86 (Sheldrick, 1990)'
_diffrn_ambient_temperature 293(2)
_diffrn_radiation_monochromator graphite
_diffrn_radiation_source 'fine-focus sealed tube'
_diffrn_radiation_type AgK\a
_diffrn_radiation_wavelength 0.56086
_diffrn_reflns_av_R_equivalents 0.0349
_diffrn_reflns_av_sigmaI/netI 0.0511
_diffrn_reflns_limit_h_max 10
_diffrn_reflns_limit_h_min -1
_diffrn_reflns_limit_k_max 22
_diffrn_reflns_limit_k_min -7
_diffrn_reflns_limit_l_max 7
_diffrn_reflns_limit_l_min -7
_diffrn_reflns_number 609
_diffrn_reflns_theta_max 22.51
_diffrn_reflns_theta_min 2.26
_exptl_absorpt_coefficient_mu 9.215
_exptl_crystal_density_diffrn 3.878
_exptl_crystal_F_000 696
_refine_diff_density_max 1.486
_refine_diff_density_min -1.409
_refine_diff_density_rms 0.269
_refine_ls_abs_structure_details 'Flack H D (1983), Acta Cryst. A39, 876-881'
_refine_ls_abs_structure_Flack -0.01(2)
_refine_ls_extinction_method none
_refine_ls_goodness_of_fit_all 1.013
_refine_ls_goodness_of_fit_obs 1.067
_refine_ls_matrix_type full
_refine_ls_number_parameters 61
_refine_ls_number_reflns 538
_refine_ls_number_restraints 1
_refine_ls_restrained_S_all 1.012
_refine_ls_restrained_S_obs 1.066
_refine_ls_R_factor_all 0.0422
_refine_ls_R_factor_obs 0.0351
_refine_ls_shift/esd_max 0.000
_refine_ls_shift/esd_mean 0.000
_refine_ls_structure_factor_coef Fsqd
_refine_ls_weighting_details 'w=1/[\s^2^(Fo^2^)+(0.0501P)^2^+0.0000P] where P=(Fo^2^+2Fc^2^)/3'
_refine_ls_weighting_scheme calc
_refine_ls_wR_factor_all 0.0822
_refine_ls_wR_factor_obs 0.0807
_reflns_number_observed 475
_reflns_number_total 538
_reflns_observed_criterion >2sigma(I)
_cod_data_source_file ic9908221_3.cif
_cod_data_source_block F5O4TcXe
_cod_depositor_comments
;
The following automatic conversions were performed:

'_refine_ls_weighting_scheme' value 'calc
w=1/[\s^2^(Fo^2^)+(0.0501P)^2^+0.0000P] where P=(Fo^2^+2Fc^2^)/3' was
changed to 'calc'. New tag '_refine_ls_weighting_details' was
created. The value of the new tag was set to
'w=1/[\s^2^(Fo^2^)+(0.0501P)^2^+0.0000P] where P=(Fo^2^+2Fc^2^)/3'.

Automatic conversion script
Id: cif_fix_values 3143 2015-03-26 13:38:13Z robertas 
;
_cod_database_code 4321019

loop_
_symmetry_equiv_pos_as_xyz
'x, y, z'
'-x, -y, z+1/2'
'x, -y, z+1/2'
'-x, y, z'
'x+1/2, y+1/2, z'
'-x+1/2, -y+1/2, z+1/2'
'x+1/2, -y+1/2, z+1/2'
'-x+1/2, y+1/2, z'

loop_
_atom_site_aniso_label
_atom_site_aniso_U_11
_atom_site_aniso_U_22
_atom_site_aniso_U_33
_atom_site_aniso_U_23
_atom_site_aniso_U_13
_atom_site_aniso_U_12
Tc1 0.0137(7) 0.0134(8) 0.0043(7) -0.0004(7) 0.000 0.000
Xe1 0.0150(5) 0.0190(7) 0.0110(6) 0.0019(6) 0.000 0.000
F1 0.034(5) 0.016(6) 0.010(5) -0.004(6) 0.000 0.000
O1 0.030(7) 0.012(7) 0.007(6) 0.001(6) 0.000 0.000
O2 0.045(8) 0.016(7) 0.017(8) -0.002(8) 0.000 0.000
F3 0.056(8) 0.036(9) 0.010(6) -0.005(7) 0.000 0.000
F4 0.039(7) 0.028(8) 0.023(7) -0.006(6) 0.000 0.000
O3 0.023(4) 0.028(6) 0.032(6) -0.002(5) -0.003(4) -0.012(4)
F2 0.018(3) 0.031(5) 0.021(4) 0.008(4) 0.001(3) -0.002(3)

loop_
_atom_site_label
_atom_site_type_symbol
_atom_site_fract_x
_atom_site_fract_y
_atom_site_fract_z
_atom_site_U_iso_or_equiv
_atom_site_thermal_displace_type
_atom_site_occupancy
_atom_site_calc_flag
_atom_site_refinement_flags
_atom_site_disorder_group
Tc1 Tc 0.0000 0.59582(11) 1.8978(3) 0.0105(3) Uani 1 d S .
Xe1 Xe 0.0000 1.12415(8) 0.56193(13) 0.0150(3) Uani 1 d S .
F1 F 0.0000 0.5171(7) 1.5786(27) 0.020(2) Uani 1 d S .
O1 O 0.0000 0.6733(7) 1.7032(27) 0.016(3) Uani 1 d S .
O2 O 0.0000 0.6422(10) 2.1770(29) 0.026(4) Uani 1 d S .
F3 F 0.0000 1.1945(10) 0.8525(22) 0.034(3) Uani 1 d S .
F4 F 0.0000 1.0458(8) 0.2838(26) 0.030(3) Uani 1 d S .
O3 O 0.1747(10) 1.1740(6) 0.4338(22) 0.028(2) Uani 1 d . .
F2 F -0.2270(9) 0.5708(5) 1.8793(17) 0.023(2) Uani 1 d . .

loop_
_atom_type_symbol
_atom_type_description
_atom_type_scat_dispersion_real
_atom_type_scat_dispersion_imag
_atom_type_scat_source
O O 0.0056 0.0036 'International Tables Vol C Tables 4.2.6.8 and 6.1.1.4'
F F 0.0096 0.0061 'International Tables Vol C Tables 4.2.6.8 and 6.1.1.4'
Tc Tc -2.0087 3.3490 'International Tables Vol C Tables 4.2.6.8 and 6.1.1.4'
Xe Xe -0.8200 1.2838 'International Tables Vol C Tables 4.2.6.8 and 6.1.1.4'

loop_
_geom_angle_atom_site_label_1
_geom_angle_atom_site_label_2
_geom_angle_atom_site_label_3
_geom_angle
_geom_angle_site_symmetry_1
_geom_angle_site_symmetry_3
_geom_angle_publ_flag
O1 Tc1 O2 101.5(8) . . ?
O1 Tc1 F2 98.0(3) . . ?
O2 Tc1 F2 98.5(3) . . ?
O1 Tc1 F2 98.0(3) . 4 ?
O2 Tc1 F2 98.5(3) . 4 ?
F2 Tc1 F2 153.8(5) . 4 ?
O1 Tc1 F1 168.3(7) . 2_565 ?
O2 Tc1 F1 90.2(7) . 2_565 ?
F2 Tc1 F1 80.1(3) . 2_565 ?
F2 Tc1 F1 80.1(2) 4 2_565 ?
O2 Tc1 F1 169.8(7) . . ?
F2 Tc1 F1 79.9(3) . . ?
F2 Tc1 F1 79.9(3) 4 . ?
F1 Tc1 F1 79.6(2) 2_565 . ?
O3 Xe1 O3 105.6(7) 4 . ?
O3 Xe1 F3 91.5(4) 4 . ?
O3 Xe1 F3 91.5(4) . . ?
O3 Xe1 F4 91.1(4) 4 . ?
O3 Xe1 F4 91.1(4) . . ?
F3 Xe1 F4 175.7(6) . . ?
O3 Xe1 F2 76.2(4) 4 8_454 ?
O3 Xe1 F2 165.2(4) . 8_454 ?
F3 Xe1 F2 73.8(3) . 8_454 ?
F4 Xe1 F2 103.6(3) . 8_454 ?
O3 Xe1 F2 165.2(4) 4 5_554 ?
O3 Xe1 F2 76.2(4) . 5_554 ?
F3 Xe1 F2 73.8(3) . 5_554 ?
F4 Xe1 F2 103.6(3) . 5_554 ?
F2 Xe1 F2 98.3(3) 8_454 5_554 ?
O3 Xe1 F4 125.4(3) 4 2_575 ?
O3 Xe1 F4 125.4(3) . 2_575 ?
F3 Xe1 F4 104.3(5) . 2_575 ?
F4 Xe1 F4 71.4(2) . 2_575 ?
F2 Xe1 F4 59.7(2) 8_454 2_575 ?
F2 Xe1 F4 59.7(2) 5_554 2_575 ?
O3 Xe1 O1 53.4(3) 4 2_573 ?
O3 Xe1 O1 53.4(3) . 2_573 ?
F3 Xe1 O1 82.6(5) . 2_573 ?
F4 Xe1 O1 101.7(5) . 2_573 ?
F2 Xe1 O1 123.4(2) 8_454 2_573 ?
F2 Xe1 O1 123.4(2) 5_554 2_573 ?
F4 Xe1 O1 173.1(4) 2_575 2_573 ?
O3 Xe1 O2 66.4(4) 4 2_573 ?
O3 Xe1 O2 66.4(4) . 2_573 ?
F3 Xe1 O2 44.0(5) . 2_573 ?
F4 Xe1 O2 140.3(5) . 2_573 ?
F2 Xe1 O2 102.1(2) 8_454 2_573 ?
F2 Xe1 O2 102.1(2) 5_554 2_573 ?
F4 Xe1 O2 148.3(4) 2_575 2_573 ?
O1 Xe1 O2 38.6(3) 2_573 2_573 ?
O3 Xe1 F3 59.7(4) 4 1_554 ?
O3 Xe1 F3 59.7(4) . 1_554 ?
F3 Xe1 F3 125.8(6) . 1_554 ?
F4 Xe1 F3 58.5(5) . 1_554 ?
F2 Xe1 F3 130.0(2) 8_454 1_554 ?
F2 Xe1 F3 130.0(2) 5_554 1_554 ?
F4 Xe1 F3 129.9(4) 2_575 1_554 ?
O1 Xe1 F3 43.2(3) 2_573 1_554 ?
O2 Xe1 F3 81.8(3) 2_573 1_554 ?
O3 Xe1 F2 81.1(3) 4 6_463 ?
O3 Xe1 F2 135.8(4) . 6_463 ?
F3 Xe1 F2 132.5(3) . 6_463 ?
F4 Xe1 F2 44.8(3) . 6_463 ?
F2 Xe1 F2 108.05(15) 5_554 6_463 ?
F4 Xe1 F2 49.7(2) 2_575 6_463 ?
O1 Xe1 F2 125.3(2) 2_573 6_463 ?
O2 Xe1 F2 146.05(12) 2_573 6_463 ?
F3 Xe1 F2 90.4(2) 1_554 6_463 ?
O3 Xe1 F2 135.8(4) 4 7_563 ?
O3 Xe1 F2 81.1(3) . 7_563 ?
F3 Xe1 F2 132.5(3) . 7_563 ?
F4 Xe1 F2 44.8(3) . 7_563 ?
F2 Xe1 F2 108.05(15) 8_454 7_563 ?
F2 Xe1 F2 58.8(2) 5_554 7_563 ?
F4 Xe1 F2 49.7(2) 2_575 7_563 ?
O1 Xe1 F2 125.3(2) 2_573 7_563 ?
O2 Xe1 F2 146.05(12) 2_573 7_563 ?
F3 Xe1 F2 90.4(2) 1_554 7_563 ?
F2 Xe1 F2 66.3(2) 6_463 7_563 ?
Tc1 F1 Tc1 154.8(7) 2_564 . ?
Tc1 F1 F2 46.2(3) 2_564 3_564 ?
Tc1 F1 F2 132.2(3) . 3_564 ?
Tc1 F1 F2 46.2(3) 2_564 2_564 ?
Tc1 F1 F2 132.2(3) . 2_564 ?
F2 F1 F2 91.0(5) 3_564 2_564 ?
Tc1 F1 F2 126.0(3) 2_564 . ?
Tc1 F1 F2 45.7(3) . . ?
F2 F1 F2 86.8(3) 3_564 . ?
F2 F1 F2 162.6(6) 2_564 . ?
Tc1 F1 F2 126.0(3) 2_564 4 ?
Tc1 F1 F2 45.7(3) . 4 ?
F2 F1 F2 162.6(6) 3_564 4 ?
F2 F1 F2 86.8(3) 2_564 4 ?
F2 F1 F2 90.1(5) . 4 ?
Tc1 F1 O1 167.2(7) 2_564 . ?
Tc1 F1 O1 38.1(4) . . ?
F2 F1 O1 130.6(3) 3_564 . ?
F2 F1 O1 130.6(3) 2_564 . ?
F2 F1 O1 60.9(3) . . ?
F2 F1 O1 60.9(3) 4 . ?
Tc1 F1 O2 38.4(4) 2_564 2_564 ?
Tc1 F1 O2 116.4(6) . 2_564 ?
F2 F1 O2 61.6(4) 3_564 2_564 ?
F2 F1 O2 61.6(4) 2_564 2_564 ?
F2 F1 O2 102.5(4) . 2_564 ?
F2 F1 O2 102.5(4) 4 2_564 ?
O1 F1 O2 154.4(7) . 2_564 ?
Tc1 F1 F1 105.2(7) 2_564 2_565 ?
Tc1 F1 F1 49.6(3) . 2_565 ?
F2 F1 F1 106.6(5) 3_564 2_565 ?
F2 F1 F1 106.6(5) 2_564 2_565 ?
F2 F1 F1 57.9(3) . 2_565 ?
F2 F1 F1 57.9(3) 4 2_565 ?
O1 F1 F1 87.7(5) . 2_565 ?
O2 F1 F1 66.8(6) 2_564 2_565 ?
Tc1 F1 F1 50.8(5) 2_564 2_564 ?
F2 F1 F1 58.6(4) 3_564 2_564 ?
F2 F1 F1 58.6(4) 2_564 2_564 ?
F2 F1 F1 132.5(3) . 2_564 ?
F2 F1 F1 132.5(3) 4 2_564 ?
O1 F1 F1 116.4(7) . 2_564 ?
O2 F1 F1 89.2(7) 2_564 2_564 ?
F1 F1 F1 156.0(9) 2_565 2_564 ?
Tc1 F1 O2 107.0(6) 2_564 1_554 ?
Tc1 F1 O2 98.3(5) . 1_554 ?
F2 F1 O2 95.7(5) 3_564 1_554 ?
F2 F1 O2 95.7(5) 2_564 1_554 ?
F2 F1 O2 101.7(4) . 1_554 ?
F2 F1 O2 101.7(4) 4 1_554 ?
O1 F1 O2 60.2(5) . 1_554 ?
O2 F1 O2 145.4(7) 2_564 1_554 ?
F1 F1 O2 147.9(7) 2_565 1_554 ?
F1 F1 O2 56.2(5) 2_564 1_554 ?
Tc1 O1 O2 39.6(5) . . ?
Tc1 O1 F2 44.3(3) . . ?
O2 O1 F2 61.9(4) . . ?
Tc1 O1 F2 44.3(3) . 4 ?
O2 O1 F2 61.9(4) . 4 ?
F2 O1 F2 86.8(5) . 4 ?
Tc1 O1 F1 53.2(5) . . ?
O2 O1 F1 92.8(6) . . ?
F2 O1 F1 58.0(4) . . ?
F2 O1 F1 58.0(4) 4 . ?
Tc1 O1 O2 118.4(7) . 1_554 ?
O2 O1 O2 158.0(8) . 1_554 ?
F2 O1 O2 103.3(5) . 1_554 ?
F2 O1 O2 103.3(5) 4 1_554 ?
F1 O1 O2 65.2(5) . 1_554 ?
Tc1 O1 F3 178.5(8) . 2_575 ?
O2 O1 F3 141.9(6) . 2_575 ?
F2 O1 F3 135.4(3) . 2_575 ?
F2 O1 F3 135.4(3) 4 2_575 ?
F1 O1 F3 125.2(7) . 2_575 ?
O2 O1 F3 60.0(6) 1_554 2_575 ?
Tc1 O1 O3 107.7(4) . 5_446 ?
O2 O1 O3 118.0(3) . 5_446 ?
F2 O1 O3 64.4(3) . 5_446 ?
F2 O1 O3 140.7(5) 4 5_446 ?
F1 O1 O3 83.4(4) . 5_446 ?
O2 O1 O3 62.0(3) 1_554 5_446 ?
F3 O1 O3 71.7(4) 2_575 5_446 ?
Tc1 O1 O3 107.7(4) . 8_546 ?
O2 O1 O3 118.0(3) . 8_546 ?
F2 O1 O3 140.7(5) . 8_546 ?
F2 O1 O3 64.4(3) 4 8_546 ?
F1 O1 O3 83.4(4) . 8_546 ?
O2 O1 O3 62.0(3) 1_554 8_546 ?
F3 O1 O3 71.7(4) 2_575 8_546 ?
O3 O1 O3 122.8(7) 5_446 8_546 ?
O2 O1 O3 77.2(5) . 2_576 ?
F2 O1 O3 93.9(3) . 2_576 ?
F2 O1 O3 133.1(6) 4 2_576 ?
F1 O1 O3 151.2(3) . 2_576 ?
O2 O1 O3 121.9(5) 1_554 2_576 ?
F3 O1 O3 68.9(4) 2_575 2_576 ?
O3 O1 O3 77.9(3) 5_446 2_576 ?
O3 O1 O3 125.2(4) 8_546 2_576 ?
Tc1 O1 O3 112.4(6) . 3_576 ?
O2 O1 O3 77.2(5) . 3_576 ?
F2 O1 O3 133.1(6) . 3_576 ?
F2 O1 O3 93.9(3) 4 3_576 ?
F1 O1 O3 151.2(3) . 3_576 ?
O2 O1 O3 121.9(5) 1_554 3_576 ?
F3 O1 O3 68.9(4) 2_575 3_576 ?
O3 O1 O3 125.2(4) 5_446 3_576 ?
O3 O1 O3 77.9(3) 8_546 3_576 ?
O3 O1 O3 53.3(4) 2_576 3_576 ?
Tc1 O1 Xe1 111.5(6) . 2_576 ?
O2 O1 Xe1 72.0(4) . 2_576 ?
F2 O1 Xe1 112.3(4) . 2_576 ?
F2 O1 Xe1 112.3(4) 4 2_576 ?
F1 O1 Xe1 164.8(6) . 2_576 ?
O2 O1 Xe1 130.0(5) 1_554 2_576 ?
F3 O1 Xe1 70.0(4) 2_575 2_576 ?
O3 O1 Xe1 103.5(3) 5_446 2_576 ?
O3 O1 Xe1 103.5(3) 8_546 2_576 ?
O3 O1 Xe1 26.9(2) 2_576 2_576 ?
O3 O1 Xe1 26.9(2) 3_576 2_576 ?
Tc1 O2 O1 38.9(4) . . ?
Tc1 O2 F1 51.4(5) . 2_565 ?
O1 O2 F1 90.3(6) . 2_565 ?
Tc1 O2 F2 43.7(3) . . ?
O1 O2 F2 60.8(4) . . ?
F1 O2 F2 57.0(4) 2_565 . ?
Tc1 O2 F2 43.7(3) . 4 ?
O1 O2 F2 60.8(4) . 4 ?
F1 O2 F2 57.0(4) 2_565 4 ?
F2 O2 F2 85.7(6) . 4 ?
Tc1 O2 O1 163.0(9) . 1_556 ?
O1 O2 O1 158.0(8) . 1_556 ?
F1 O2 O1 111.6(7) 2_565 1_556 ?
F2 O2 O1 131.1(4) . 1_556 ?
F2 O2 O1 131.1(4) 4 1_556 ?
Tc1 O2 F3 136.4(8) . 2_576 ?
O1 O2 F3 97.5(6) . 2_576 ?
F1 O2 F3 172.2(7) 2_565 2_576 ?
F2 O2 F3 127.3(4) . 2_576 ?
F2 O2 F3 127.3(4) 4 2_576 ?
O1 O2 F3 60.6(5) 1_556 2_576 ?
Tc1 O2 F1 108.4(8) . 1_556 ?
O1 O2 F1 147.4(7) . 1_556 ?
F1 O2 F1 57.0(3) 2_565 1_556 ?
F2 O2 F1 96.6(5) 4 1_556 ?
O1 O2 F1 54.6(5) 1_556 1_556 ?
F3 O2 F1 115.1(6) 2_576 1_556 ?
Tc1 O2 O3 118.9(3) . 5_447 ?
O1 O2 O3 114.2(4) . 5_447 ?
F1 O2 O3 105.1(4) 2_565 5_447 ?
F2 O2 O3 75.5(3) . 5_447 ?
F2 O2 O3 159.6(6) 4 5_447 ?
O1 O2 O3 61.4(3) 1_556 5_447 ?
F3 O2 O3 71.7(4) 2_576 5_447 ?
F1 O2 O3 78.3(4) 1_556 5_447 ?
Tc1 O2 O3 118.9(3) . 8_547 ?
O1 O2 O3 114.2(4) . 8_547 ?
F1 O2 O3 105.1(4) 2_565 8_547 ?
F2 O2 O3 159.6(6) . 8_547 ?
F2 O2 O3 75.5(3) 4 8_547 ?
O1 O2 O3 61.4(3) 1_556 8_547 ?
F3 O2 O3 71.7(4) 2_576 8_547 ?
F1 O2 O3 78.3(4) 1_556 8_547 ?
O3 O2 O3 121.8(7) 5_447 8_547 ?
Tc1 O2 Xe1 108.4(7) . 2_576 ?
O1 O2 Xe1 69.5(4) . 2_576 ?
F1 O2 Xe1 159.8(6) 2_565 2_576 ?
F2 O2 Xe1 110.0(4) . 2_576 ?
F2 O2 Xe1 110.0(4) 4 2_576 ?
O1 O2 Xe1 88.6(5) 1_556 2_576 ?
F3 O2 Xe1 28.0(3) 2_576 2_576 ?
F1 O2 Xe1 143.1(5) 1_556 2_576 ?
O3 O2 Xe1 84.1(4) 5_447 2_576 ?
O3 O2 Xe1 84.1(4) 8_547 2_576 ?
Xe1 F3 O3 41.8(3) . 4 ?
Xe1 F3 O3 41.8(3) . . ?
O3 F3 O3 64.1(5) 4 . ?
Xe1 F3 O2 108.0(6) . 2_573 ?
O3 F3 O2 81.2(5) 4 2_573 ?
O3 F3 O2 81.2(5) . 2_573 ?
Xe1 F3 O1 167.4(8) . 2_574 ?
O3 F3 O1 129.8(6) 4 2_574 ?
O3 F3 O1 129.8(6) . 2_574 ?
O2 F3 O1 59.4(5) 2_573 2_574 ?
Xe1 F3 F2 68.2(4) . 8_454 ?
O3 F3 F2 64.2(4) 4 8_454 ?
O3 F3 F2 109.9(5) . 8_454 ?
O2 F3 F2 131.2(3) 2_573 8_454 ?
O1 F3 F2 119.2(4) 2_574 8_454 ?
Xe1 F3 F2 68.2(4) . 5_554 ?
O3 F3 F2 109.9(5) 4 5_554 ?
O3 F3 F2 64.2(4) . 5_554 ?
O2 F3 F2 131.2(3) 2_573 5_554 ?
O1 F3 F2 119.2(4) 2_574 5_554 ?
F2 F3 F2 94.0(5) 8_454 5_554 ?
Xe1 F3 F4 95.9(6) . 1_556 ?
O3 F3 F4 118.5(5) 4 1_556 ?
O2 F3 F4 156.1(6) 2_573 1_556 ?
O1 F3 F4 96.7(5) 2_574 1_556 ?
F2 F3 F4 58.0(3) 8_454 1_556 ?
F2 F3 F4 58.0(3) 5_554 1_556 ?
Xe1 F3 O3 131.5(6) . 4_556 ?
O3 F3 O3 121.8(3) 4 4_556 ?
O3 F3 O3 164.8(6) . 4_556 ?
O2 F3 O3 112.9(5) 2_573 4_556 ?
O1 F3 O3 59.3(4) 2_574 4_556 ?
F2 F3 O3 65.6(3) 8_454 4_556 ?
F2 F3 O3 101.1(4) 5_554 4_556 ?
F4 F3 O3 46.4(3) 1_556 4_556 ?
Xe1 F3 O3 131.5(6) . 1_556 ?
O3 F3 O3 164.8(6) 4 1_556 ?
O3 F3 O3 121.8(3) . 1_556 ?
O2 F3 O3 112.9(5) 2_573 1_556 ?
O1 F3 O3 59.3(4) 2_574 1_556 ?
F2 F3 O3 101.1(4) 8_454 1_556 ?
F2 F3 O3 65.6(3) 5_554 1_556 ?
F4 F3 O3 46.4(3) 1_556 1_556 ?
O3 F3 O3 48.8(3) 4_556 1_556 ?
Xe1 F3 O3 118.8(3) . 7_475 ?
O3 F3 O3 77.3(3) 4 7_475 ?
O3 F3 O3 126.3(6) . 7_475 ?
O2 F3 O3 56.1(3) 2_573 7_475 ?
O1 F3 O3 55.7(3) 2_574 7_475 ?
F2 F3 O3 82.3(2) 8_454 7_475 ?
F2 F3 O3 169.6(5) 5_554 7_475 ?
F4 F3 O3 112.2(3) 1_556 7_475 ?
O3 F3 O3 68.5(3) 4_556 7_475 ?
O3 F3 O3 105.3(4) 1_556 7_475 ?
Xe1 F3 O3 118.8(3) . 6_575 ?
O3 F3 O3 126.3(6) 4 6_575 ?
O3 F3 O3 77.3(3) . 6_575 ?
O2 F3 O3 56.1(3) 2_573 6_575 ?
O1 F3 O3 55.7(3) 2_574 6_575 ?
F2 F3 O3 169.6(5) 8_454 6_575 ?
F2 F3 O3 82.3(2) 5_554 6_575 ?
F4 F3 O3 112.2(3) 1_556 6_575 ?
O3 F3 O3 105.3(5) 4_556 6_575 ?
O3 F3 O3 68.5(3) 1_556 6_575 ?
O3 F3 O3 99.6(5) 7_475 6_575 ?
Xe1 F4 O3 41.5(3) . 4 ?
Xe1 F4 O3 41.5(3) . . ?
O3 F4 O3 63.7(5) 4 . ?
Xe1 F4 F2 107.5(4) . 6_463 ?
O3 F4 F2 94.3(3) 4 6_463 ?
O3 F4 F2 148.9(6) . 6_463 ?
Xe1 F4 F2 107.5(4) . 7_563 ?
O3 F4 F2 148.9(6) 4 7_563 ?
O3 F4 F2 94.3(3) . 7_563 ?
F2 F4 F2 95.6(5) 6_463 7_563 ?
Xe1 F4 Xe1 154.0(7) . 2_574 ?
O3 F4 Xe1 148.1(3) . 2_574 ?
F2 F4 Xe1 57.8(3) 6_463 2_574 ?
F2 F4 Xe1 57.8(3) 7_563 2_574 ?
Xe1 F4 F4 168.4(8) . 2_574 ?
O3 F4 F4 130.8(5) 4 2_574 ?
O3 F4 F4 130.8(5) . 2_574 ?
F2 F4 F4 80.0(5) 6_463 2_574 ?
F2 F4 F4 80.0(5) 7_563 2_574 ?
Xe1 F4 F4 37.6(4) 2_574 2_574 ?
Xe1 F4 F4 71.0(3) . 2_575 ?
O3 F4 F4 97.7(4) 4 2_575 ?
O3 F4 F4 97.7(4) . 2_575 ?
F2 F4 F4 62.0(4) 6_463 2_575 ?
F2 F4 F4 62.0(4) 7_563 2_575 ?
Xe1 F4 F4 83.0(6) 2_574 2_575 ?
F4 F4 F4 120.6(9) 2_574 2_575 ?
Xe1 F4 F2 115.6(4) . 8_453 ?
O3 F4 F2 74.1(4) 4 8_453 ?
O3 F4 F2 118.3(5) . 8_453 ?
F2 F4 F2 71.3(3) 6_463 8_453 ?
F2 F4 F2 136.9(5) 7_563 8_453 ?
Xe1 F4 F2 81.7(3) 2_574 8_453 ?
F4 F4 F2 57.7(2) 2_574 8_453 ?
F4 F4 F2 131.9(4) 2_575 8_453 ?
Xe1 F4 F2 115.6(4) . 5_553 ?
O3 F4 F2 118.3(5) 4 5_553 ?
O3 F4 F2 74.1(4) . 5_553 ?
F2 F4 F2 136.9(5) 6_463 5_553 ?
F2 F4 F2 71.3(3) 7_563 5_553 ?
Xe1 F4 F2 81.7(3) 2_574 5_553 ?
F4 F4 F2 57.7(2) 2_574 5_553 ?
F4 F4 F2 131.9(3) 2_575 5_553 ?
F2 F4 F2 90.4(5) 8_453 5_553 ?
Xe1 F4 F3 91.6(5) . 1_554 ?
O3 F4 F3 67.7(4) 4 1_554 ?
O3 F4 F3 67.7(4) . 1_554 ?
F2 F4 F3 126.3(3) 6_463 1_554 ?
F2 F4 F3 126.3(3) 7_563 1_554 ?
Xe1 F4 F3 114.3(5) 2_574 1_554 ?
F4 F4 F3 76.8(4) 2_574 1_554 ?
F4 F4 F3 162.6(6) 2_575 1_554 ?
F2 F4 F3 55.3(3) 8_453 1_554 ?
F2 F4 F3 55.3(3) 5_553 1_554 ?
Xe1 F4 Xe1 120.0(5) . 1_554 ?
O3 F4 Xe1 91.6(4) 4 1_554 ?
O3 F4 Xe1 91.6(4) . 1_554 ?
F2 F4 Xe1 111.7(3) 6_463 1_554 ?
F2 F4 Xe1 111.7(3) 7_563 1_554 ?
Xe1 F4 Xe1 86.0(3) 2_574 1_554 ?
F4 F4 Xe1 48.4(3) 2_574 1_554 ?
F4 F4 Xe1 169.0(6) 2_575 1_554 ?
F2 F4 Xe1 45.7(2) 8_453 1_554 ?
F2 F4 Xe1 45.7(2) 5_553 1_554 ?
Xe1 O3 F3 46.7(4) . . ?
Xe1 O3 F4 47.4(3) . . ?
F3 O3 F4 94.1(5) . . ?
Xe1 O3 O3 37.2(3) . 4 ?
F3 O3 O3 57.9(2) . 4 ?
F4 O3 O3 58.2(2) . 4 ?
Xe1 O3 O1 120.9(6) . 5_554 ?
F3 O3 O1 93.8(4) . 5_554 ?
F4 O3 O1 127.1(5) . 5_554 ?
O3 O3 O1 151.4(3) 4 5_554 ?
Xe1 O3 O2 142.0(6) . 5_553 ?
F3 O3 O2 150.1(5) . 5_553 ?
F4 O3 O2 100.7(5) . 5_553 ?
O3 O3 O2 150.9(3) 4 5_553 ?
O1 O3 O2 56.6(4) 5_554 5_553 ?
Xe1 O3 F2 69.2(4) . 5_554 ?
F3 O3 F2 63.6(4) . 5_554 ?
F4 O3 F2 85.5(4) . 5_554 ?
O3 O3 F2 105.2(2) 4 5_554 ?
O1 O3 F2 52.6(3) 5_554 5_554 ?
O2 O3 F2 91.6(4) 5_553 5_554 ?
Xe1 O3 O1 99.7(4) . 2_573 ?
F3 O3 O1 89.2(5) . 2_573 ?
F4 O3 O1 106.7(4) . 2_573 ?
O3 O3 O1 63.4(2) 4 2_573 ?
O1 O3 O1 125.7(3) 5_554 2_573 ?
O2 O3 O1 110.8(5) 5_553 2_573 ?
F2 O3 O1 151.3(5) 5_554 2_573 ?
Xe1 O3 F3 93.8(4) . 1_554 ?
F3 O3 F3 121.8(3) . 1_554 ?
F4 O3 F3 65.8(4) . 1_554 ?
O3 O3 F3 65.6(2) 4 1_554 ?
O1 O3 F3 142.8(4) 5_554 1_554 ?
O2 O3 F3 88.1(4) 5_553 1_554 ?
F2 O3 F3 150.8(5) 5_554 1_554 ?
O1 O3 F3 51.8(4) 2_573 1_554 ?
Xe1 O3 F3 162.2(6) . 6_574 ?
F3 O3 F3 115.5(4) . 6_574 ?
F4 O3 F3 150.4(5) . 6_574 ?
O3 O3 F3 139.8(3) 4 6_574 ?
O1 O3 F3 52.6(3) 5_554 6_574 ?
O2 O3 F3 52.2(4) 5_553 6_574 ?
F2 O3 F3 104.8(3) 5_554 6_574 ?
O1 O3 F3 77.5(3) 2_573 6_574 ?
F3 O3 F3 98.0(4) 1_554 6_574 ?
Xe1 O3 F2 106.0(4) . 5_553 ?
F3 O3 F2 152.7(5) . 5_553 ?
F4 O3 F2 58.6(4) . 5_553 ?
O3 O3 F2 103.1(2) 4 5_553 ?
O1 O3 F2 101.7(4) 5_554 5_553 ?
O2 O3 F2 48.2(3) 5_553 5_553 ?
F2 O3 F2 108.8(4) 5_554 5_553 ?
O1 O3 F2 99.6(4) 2_573 5_553 ?
F3 O3 F2 91.8(3) 6_574 5_553 ?
Tc1 F2 F1 53.7(3) . 2_565 ?
Tc1 F2 F1 54.5(3) . . ?
F1 F2 F1 63.6(2) 2_565 . ?
Tc1 F2 O1 37.7(3) . . ?
F1 F2 O1 90.9(3) 2_565 . ?
F1 F2 O1 61.1(4) . . ?
Tc1 F2 O2 37.8(3) . . ?
F1 F2 O2 61.4(5) 2_565 . ?
F1 F2 O2 91.8(4) . . ?
O1 F2 O2 57.3(5) . . ?
Tc1 F2 Xe1 134.4(4) . 5_446 ?
F1 F2 Xe1 161.9(5) 2_565 5_446 ?
F1 F2 Xe1 106.4(4) . 5_446 ?
O1 F2 Xe1 97.1(3) . 5_446 ?
O2 F2 Xe1 136.1(4) . 5_446 ?
Tc1 F2 F4 150.9(4) . 6_466 ?
F1 F2 F4 103.4(4) 2_565 6_466 ?
F1 F2 F4 101.3(4) . 6_466 ?
O1 F2 F4 149.6(5) . 6_466 ?
O2 F2 F4 152.8(6) . 6_466 ?
Xe1 F2 F4 62.5(3) 5_446 6_466 ?
Tc1 F2 F3 124.4(4) . 5_446 ?
F1 F2 F3 157.9(5) 2_565 5_446 ?
F1 F2 F3 136.2(5) . 5_446 ?
O1 F2 F3 93.0(4) . 5_446 ?
O2 F2 F3 103.1(5) . 5_446 ?
Xe1 F2 F3 38.1(3) 5_446 5_446 ?
F4 F2 F3 83.8(4) 6_466 5_446 ?
Tc1 F2 O3 99.9(3) . 5_446 ?
F1 F2 O3 146.1(4) 2_565 5_446 ?
F1 F2 O3 84.1(4) . 5_446 ?
O1 F2 O3 63.0(3) . 5_446 ?
O2 F2 O3 112.9(5) . 5_446 ?
Xe1 F2 O3 34.6(2) 5_446 5_446 ?
F4 F2 O3 92.2(4) 6_466 5_446 ?
F3 F2 O3 52.2(3) 5_446 5_446 ?
Tc1 F2 F4 133.2(4) . 5_447 ?
F1 F2 F4 98.3(4) 2_565 5_447 ?
F1 F2 F4 152.1(5) . 5_447 ?
O1 F2 F4 144.6(5) . 5_447 ?
O2 F2 F4 97.7(4) . 5_447 ?
Xe1 F2 F4 84.5(3) 5_446 5_447 ?
F4 F2 F4 60.4(3) 6_466 5_447 ?
F3 F2 F4 66.7(3) 5_446 5_447 ?
O3 F2 F4 115.5(4) 5_446 5_447 ?
Tc1 F2 O3 94.0(3) . 5_447 ?
F1 F2 O3 95.2(4) 2_565 5_447 ?
F1 F2 O3 148.0(4) . 5_447 ?
O1 F2 O3 98.0(4) . 5_447 ?
O2 F2 O3 56.3(3) . 5_447 ?
Xe1 F2 O3 99.7(3) 5_446 5_447 ?
F4 F2 O3 107.1(4) 6_466 5_447 ?
O3 F2 O3 108.9(4) 5_446 5_447 ?
F4 F2 O3 47.3(3) 5_447 5_447 ?
Tc1 F2 F2 96.1(2) . 3_565 ?
F1 F2 F2 46.8(3) 2_565 3_565 ?
F1 F2 F2 103.6(4) . 3_565 ?
O1 F2 F2 133.2(3) . 3_565 ?
O2 F2 F2 81.4(4) . 3_565 ?
Xe1 F2 F2 129.4(2) 5_446 3_565 ?
F4 F2 F2 72.4(4) 6_466 3_565 ?
F3 F2 F2 119.1(3) 5_446 3_565 ?
O3 F2 F2 163.8(2) 5_446 3_565 ?
F4 F2 F2 52.6(2) 5_447 3_565 ?
O3 F2 F2 72.1(2) 5_447 3_565 ?

loop_
_geom_bond_atom_site_label_1
_geom_bond_atom_site_label_2
_geom_bond_distance
_geom_bond_site_symmetry_2
_geom_bond_publ_flag
Tc1 O1 1.612(13) . ?
Tc1 O2 1.635(15) . ?
Tc1 F2 1.840(7) . ?
Tc1 F2 1.840(7) 4 ?
Tc1 F1 2.057(11) 2_565 ?
Tc1 F1 2.093(13) . ?
Xe1 O3 1.731(9) 4 ?
Xe1 O3 1.732(9) . ?
Xe1 F3 1.892(13) . ?
Xe1 F4 1.925(13) . ?
Xe1 F2 2.848(8) 8_454 ?
Xe1 F2 2.849(8) 5_554 ?
Xe1 F4 2.985(13) 2_575 ?
Xe1 O1 3.775(13) 2_573 ?
Xe1 O2 3.83(2) 2_573 ?
Xe1 F3 3.860(12) 1_554 ?
Xe1 F2 3.940(8) 6_463 ?
Xe1 F2 3.940(8) 7_563 ?
F1 Tc1 2.057(11) 2_564 ?
F1 F2 2.513(11) 3_564 ?
F1 F2 2.513(11) 2_564 ?
F1 F2 2.532(12) . ?
F1 F2 2.532(12) 4 ?
F1 O1 2.61(2) . ?
F1 O2 2.63(2) 2_564 ?
F1 F1 2.657(4) 2_565 ?
F1 F1 2.657(4) 2_564 ?
F1 O2 2.91(2) 1_554 ?
O1 O2 2.51(2) . ?
O1 F2 2.610(12) . ?
O1 F2 2.610(12) 4 ?
O1 O2 2.78(2) 1_554 ?
O1 F3 2.81(2) 2_575 ?
O1 O3 2.926(11) 5_446 ?
O1 O3 2.926(11) 8_546 ?
O1 O3 3.076(15) 2_576 ?
O1 O3 3.076(15) 3_576 ?
O1 Xe1 3.775(13) 2_576 ?
O2 F1 2.63(2) 2_565 ?
O2 F2 2.636(14) . ?
O2 F2 2.636(14) 4 ?
O2 O1 2.78(2) 1_556 ?
O2 F3 2.80(2) 2_576 ?
O2 F1 2.91(2) 1_556 ?
O2 O3 2.940(12) 5_447 ?
O2 O3 2.940(12) 8_547 ?
O2 Xe1 3.83(2) 2_576 ?
F3 O3 2.598(15) 4 ?
F3 O3 2.598(15) . ?
F3 O2 2.80(2) 2_573 ?
F3 F2 2.947(13) 8_454 ?
F3 F2 2.947(12) 5_554 ?
F3 F4 3.29(2) 1_556 ?
F3 O3 3.34(2) 4_556 ?
F3 O3 3.34(2) 1_556 ?
F3 O3 3.364(13) 7_475 ?
F3 O3 3.364(13) 6_575 ?
F4 O3 2.613(14) 4 ?
F4 O3 2.614(14) . ?
F4 F2 2.908(11) 6_463 ?
F4 F2 2.908(11) 7_563 ?
F4 Xe1 2.985(13) 2_574 ?
F4 F4 2.992(13) 2_574 ?
F4 F4 2.992(13) 2_575 ?
F4 F2 3.038(13) 8_453 ?
F4 F2 3.038(13) 5_553 ?
F4 F3 3.29(2) 1_554 ?
F4 Xe1 3.961(14) 1_554 ?
O3 O3 2.76(2) 4 ?
O3 O1 2.926(11) 5_554 ?
O3 O2 2.940(12) 5_553 ?
O3 F2 2.960(14) 5_554 ?
O3 O1 3.076(15) 2_573 ?
O3 F3 3.34(2) 1_554 ?
O3 F3 3.364(13) 6_574 ?
O3 F2 3.422(14) 5_553 ?
F2 F1 2.513(11) 2_565 ?
F2 Xe1 2.849(8) 5_446 ?
F2 F4 2.908(11) 6_466 ?
F2 F3 2.947(12) 5_446 ?
F2 O3 2.960(14) 5_446 ?
F2 F4 3.038(13) 5_447 ?
F2 O3 3.422(14) 5_447 ?
F2 F2 3.466(10) 3_565 ?
